data_2011787
loop_
_publ_author_name
'Kennedy, Alan R. '
'Morris, John H.'

_publ_section_title
;
 A <i>nido</i>-6-manganadecaborane salt
;
_journal_issue 3
_journal_name_full 'Acta Crystallographica Section C'
_journal_page_first 269
_journal_page_last 270
_journal_paper_doi 10.1107/S0108270100019843
_journal_volume 57
_journal_year 2001
_chemical_formula_iupac '(C16 H36 N)[Mn(CO)3 (B9 BrH12 )]'
_chemical_formula_moiety 'C16 H36 N + , C3 H12 B9 BrH12 Mn  O3 - '
_chemical_formula_sum 'C19 H48 B9 Br Mn N O3'
_chemical_formula_weight 570.72
_chemical_name_systematic
;
 ?
;
_space_group_IT_number 14
_symmetry_cell_setting monoclinic
_symmetry_space_group_name_Hall '-P 2yn'
_symmetry_space_group_name_H-M 'P 1 21/n 1'
_audit_creation_method SHELXL-97
_cell_angle_alpha 90.00
_cell_angle_beta 101.3520(10)
_cell_angle_gamma 90.00
_cell_formula_units_Z 4
_cell_length_a 11.74690(10)
_cell_length_b 18.2581(2)
_cell_length_c 14.55580(10)
_cell_measurement_reflns_used 34786
_cell_measurement_temperature 150(2)
_cell_measurement_theta_max 27.48
_cell_measurement_theta_min 1.81
_cell_volume 3060.80(5)
_computing_cell_refinement 'DENZO and  COLLECT'
_computing_data_collection
;
DENZO  (Otwinowski & Minor, 1997) and  COLLECT (Hooft, 1998)
;
_computing_data_reduction 'DENZO and COLLECT'
_computing_publication_material SHELXL97
_computing_structure_refinement 'SHELXL97 (Sheldrick, 1997)'
_computing_structure_solution 'SIR92 (Altomare et al., 1994)'
_diffrn_ambient_temperature 150(2)
_diffrn_measured_fraction_theta_full .960
_diffrn_measured_fraction_theta_max .960
_diffrn_measurement_device_type 'Nonius Kappa CCD'
_diffrn_measurement_method '\f & \w scans to fill Ewald sphere'
_diffrn_radiation_monochromator graphite
_diffrn_radiation_source 'Enraf Nonius FR591 rotating anode'
_diffrn_radiation_type MoK\a
_diffrn_radiation_wavelength .71073
_diffrn_reflns_av_R_equivalents .0533
_diffrn_reflns_av_sigmaI/netI .0395
_diffrn_reflns_limit_h_max 15
_diffrn_reflns_limit_h_min -15
_diffrn_reflns_limit_k_max 23
_diffrn_reflns_limit_k_min -22
_diffrn_reflns_limit_l_max 18
_diffrn_reflns_limit_l_min -18
_diffrn_reflns_number 34786
_diffrn_reflns_theta_full 27.48
_diffrn_reflns_theta_max 27.48
_diffrn_reflns_theta_min 1.81
_diffrn_standards_decay_% <2%
_exptl_absorpt_coefficient_mu 1.757
_exptl_absorpt_correction_T_max .916
_exptl_absorpt_correction_T_min .710
_exptl_absorpt_correction_type multi-scan
_exptl_absorpt_process_details '(Blessing, 1997)'
_exptl_crystal_colour 'dark red'
_exptl_crystal_density_diffrn 1.239
_exptl_crystal_density_method 'not measured'
_exptl_crystal_description plate
_exptl_crystal_F_000 1192
_exptl_crystal_size_max .20
_exptl_crystal_size_mid .20
_exptl_crystal_size_min .05
_refine_diff_density_max 1.020
_refine_diff_density_min -.517
_refine_ls_extinction_coef .0048(7)
_refine_ls_extinction_method 'SHELXL97 (Sheldrick, 1997)'
_refine_ls_goodness_of_fit_ref 1.030
_refine_ls_hydrogen_treatment mixed
_refine_ls_matrix_type full
_refine_ls_number_parameters 353
_refine_ls_number_reflns 6964
_refine_ls_number_restraints 0
_refine_ls_restrained_S_all 1.030
_refine_ls_R_factor_all .0742
_refine_ls_R_factor_gt .0488
_refine_ls_shift/su_max <0.001
_refine_ls_shift/su_mean .000
_refine_ls_structure_factor_coef Fsqd
_refine_ls_weighting_details
;
 w = 1/[\s^2^(Fo^2^)+(0.0796P)^2^+1.8574P] where P=(Fo^2^+2Fc^2^)/3
;
_refine_ls_weighting_scheme calc
_refine_ls_wR_factor_ref .1431
_reflns_number_gt 5105
_reflns_number_total 6964
_reflns_threshold_expression I>2\s(I)
_cod_data_source_file bk1569.cif
_cod_data_source_block III
_cod_original_cell_volume 3060.79(5)
_cod_original_sg_symbol_H-M 'P 21/n'
_cod_database_code 2011787
_cod_database_fobs_code 2011787

loop_
_symmetry_equiv_pos_as_xyz
'x, y, z'
'-x+1/2, y+1/2, -z+1/2'
'-x, -y, -z'
'x-1/2, -y-1/2, z-1/2'

loop_
_atom_site_label
_atom_site_fract_x
_atom_site_fract_y
_atom_site_fract_z
_atom_site_U_iso_or_equiv
_atom_site_adp_type
_atom_site_calc_flag
_atom_site_refinement_flags
_atom_site_occupancy
_atom_site_disorder_assembly
_atom_site_disorder_group
_atom_site_type_symbol
Br1 .17502(3) .445518(18) -.00657(2) .04974(14) Uani d . 1 . . Br
Mn1 .39109(4) .30641(2) -.04172(3) .03767(15) Uani d . 1 . . Mn
O1 .4786(3) .34527(15) -.21197(17) .0660(7) Uani d . 1 . . O
O2 .1491(3) .28921(15) -.1406(2) .0720(8) Uani d . 1 . . O
O3 .4174(3) .14830(12) -.07128(19) .0652(7) Uani d . 1 . . O
N1 .3917(3) .05306(14) .21483(18) .0460(6) Uani d . 1 . . N
C1 .4439(3) .32939(17) -.1462(2) .0484(7) Uani d . 1 . . C
C2 .2439(3) .29836(17) -.1031(2) .0500(8) Uani d . 1 . . C
C3 .4085(3) .21024(18) -.0596(2) .0502(8) Uani d . 1 . . C
C4 .5135(4) .0819(2) .2270(3) .0439(10) Uani d P .735(4) A 1 C
H4A .5101 .1360 .2279 .053 Uiso calc PR .735(4) A 1 H
H4B .5568 .0659 .2892 .053 Uiso calc PR .735(4) A 1 H
C5 .5819(4) .0594(2) .1547(3) .0636(10) Uani d . 1 A 1 C
H5A .5855 .0052 .1528 .076 Uiso calc R 1 A 1 H
H5B .5409 .0764 .0924 .076 Uiso calc R 1 A 1 H
C6 .7020(4) .0890(3) .1730(4) .0809(12) Uani d . 1 A 1 C
H6A .6980 .1430 .1777 .097 Uiso calc R 1 A 1 H
H6B .7435 .0703 .2344 .097 Uiso calc R 1 A 1 H
C7 .7706(5) .0703(3) .1011(4) .0957(16) Uani d . 1 A 1 C
H7A .7790 .0170 .0982 .144 Uiso calc R 1 A 1 H
H7B .8476 .0929 .1177 .144 Uiso calc R 1 A 1 H
H7C .7307 .0886 .0400 .144 Uiso calc R 1 A 1 H
C8 .3853(4) -.0283(2) .2023(3) .0477(11) Uani d P .735(4) A 1 C
H8A .4054 -.0406 .1412 .057 Uiso calc PR .735(4) A 1 H
H8B .3041 -.0441 .1999 .057 Uiso calc PR .735(4) A 1 H
C9 .4645(5) -.0722(2) .2790(3) .0447(10) Uani d P .735(4) A 1 C
H9A .5464 -.0636 .2743 .054 Uiso calc PR .735(4) A 1 H
H9B .4542 -.0544 .3410 .054 Uiso calc PR .735(4) A 1 H
C10 .4401(4) -.1536(2) .2723(3) .0770(12) Uani d . 1 A 1 C
H10A .3578 -.1619 .2761 .092 Uiso calc R 1 A 1 H
H10B .4509 -.1713 .2103 .092 Uiso calc R 1 A 1 H
C11 .5134(6) -.1969(3) .3448(4) .109(2) Uani d . 1 A 1 C
H11A .5951 -.1852 .3461 .163 Uiso calc R 1 A 1 H
H11B .5000 -.2491 .3312 .163 Uiso calc R 1 A 1 H
H11C .4943 -.1855 .4058 .163 Uiso calc R 1 A 1 H
C12 .3199(4) .0910(3) .1272(3) .0512(11) Uani d P .735(4) A 1 C
H12A .3364 .1441 .1338 .061 Uiso calc PR .735(4) A 1 H
H12B .3513 .0740 .0725 .061 Uiso calc PR .735(4) A 1 H
C13 .1984(5) .0829(3) .1040(3) .0855(14) Uani d . 1 A 1 C
H13A .1650 .1012 .1570 .103 Uiso calc R 1 A 1 H
H13B .1800 .0301 .0967 .103 Uiso calc R 1 A 1 H
C14 .1396(6) .1223(4) .0154(5) .0765(17) Uani d P .735(4) A 1 C
H14A .1668 .1738 .0215 .092 Uiso calc PR .735(4) A 1 H
H14B .1706 .1007 -.0370 .092 Uiso calc PR .735(4) A 1 H
C15 .0218(6) .1245(4) -.0123(4) .120(2) Uani d . 1 A 1 C
H15A -.0109 .0768 -.0006 .181 Uiso calc R 1 A 1 H
H15B .0016 .1358 -.0793 .181 Uiso calc R 1 A 1 H
H15C -.0099 .1624 .0232 .181 Uiso calc R 1 A 1 H
C16 .3422(4) .0747(2) .3011(3) .0463(10) Uani d P .735(4) A 1 C
H16A .2664 .0497 .2956 .056 Uiso calc PR .735(4) A 1 H
H16B .3943 .0536 .3566 .056 Uiso calc PR .735(4) A 1 H
C17 .3245(4) .1500(2) .3219(3) .0691(11) Uani d . 1 A 1 C
H17A .2672 .1709 .2695 .083 Uiso calc R 1 A 1 H
H17B .3986 .1764 .3243 .083 Uiso calc R 1 A 1 H
C18 .2837(5) .1649(3) .4104(4) .0584(13) Uani d P .735(4) A 1 C
H18A .2113 .1365 .4080 .070 Uiso calc PR .735(4) A 1 H
H18B .3423 .1441 .4621 .070 Uiso calc PR .735(4) A 1 H
C19 .2610(4) .2385(3) .4364(3) .0841(14) Uani d . 1 A 1 C
H19A .3278 .2696 .4322 .126 Uiso calc R 1 A 1 H
H19B .2478 .2390 .5008 .126 Uiso calc R 1 A 1 H
H19C .1919 .2572 .3939 .126 Uiso calc R 1 A 1 H
B1 .3694(3) .39770(19) .1616(2) .0443(8) Uani d . 1 . . B
H1 .3023 .4172 .1871 .054(10) Uiso d R 1 . . H
B2 .3541(3) .31217(17) .1022(2) .0386(7) Uani d . 1 . . B
H2 .2782 .2857 .1207 .069(11) Uiso d R 1 . . H
B3 .4709(3) .3269(2) .1977(3) .0464(8) Uani d . 1 . . B
H3 .4608 .2916 .2627 .086(14) Uiso d R 1 . . H
B4 .5142(4) .4211(2) .2168(3) .0526(9) Uani d . 1 . . B
H4 .5321 .4466 .2917 .060(11) Uiso d R 1 . . H
B5 .3307(3) .39714(17) .0401(2) .0383(7) Uani d . 1 . . B
H5 .3932 .3988 -.0170 .055(10) Uiso d R 1 . . H
B7 .4987(3) .28217(19) .0983(3) .0453(8) Uani d . 1 . . B
HB7A .5313 .2252 .1112 .047(9) Uiso d R 1 . . H
HB7B .5254 .2993 .0281 .062(11) Uiso d R 1 . . H
B8 .6046(4) .3556(2) .1774(3) .0561(10) Uani d . 1 . . B
HB8A .6982 .3327 .2251 .079(13) Uiso d R 1 . . H
HB8B .6259 .3869 .1064 .051(9) Uiso d R 1 . . H
B9 .5933(4) .4469(2) .1351(3) .0579(11) Uani d . 1 . . B
H9 .6672 .4881 .1527 .085(13) Uiso d R 1 . . H
B10 .4420(3) .46774(19) .1141(2) .0453(8) Uani d . 1 . . B
HB10A .5181 .4559 .0580 .066(11) Uiso d R 1 . . H
HB10B .4224 .5244 .1077 .045(8) Uiso d R 1 . . H
C41 .4742(14) .0489(8) .1444(11) .064(4) Uiso d P .265(4) A 2 C
C81 .4310(14) -.0156(10) .2847(11) .069(4) Uiso d P .265(4) A 2 C
C91 .414(2) -.0893(15) .2368(19) .103(7) Uiso d P .265(4) A 2 C
C121 .2699(11) .0328(7) .1631(9) .050(3) Uiso d P .265(4) A 2 C
C141 .0977(12) .0805(8) .0510(9) .051(3) Uiso d P .265(4) A 2 C
C161 .4066(11) .1187(7) .2697(9) .048(3) Uiso d P .265(4) A 2 C
C181 .3429(14) .1975(9) .3897(11) .065(4) Uiso d P .265(4) A 2 C

loop_
_atom_site_aniso_label
_atom_site_aniso_U_11
_atom_site_aniso_U_22
_atom_site_aniso_U_33
_atom_site_aniso_U_12
_atom_site_aniso_U_13
_atom_site_aniso_U_23
Br1 .0487(2) .0471(2) .0531(2) .01191(13) .00925(14) -.00721(13)
Mn1 .0456(3) .0278(2) .0418(3) .00217(17) .01376(19) -.00031(17)
O1 .099(2) .0572(15) .0511(14) -.0025(14) .0363(14) .0023(12)
O2 .0655(18) .0541(16) .087(2) -.0084(13) -.0078(15) -.0170(14)
O3 .104(2) .0311(12) .0697(16) .0108(12) .0395(15) -.0004(11)
N1 .0592(17) .0405(14) .0419(14) -.0073(12) .0190(12) .0028(11)
C1 .061(2) .0349(15) .0489(18) .0050(14) .0111(15) -.0038(13)
C2 .062(2) .0341(16) .0538(19) .0023(14) .0110(16) -.0049(14)
C3 .064(2) .0415(18) .0502(18) .0050(15) .0246(16) .0030(14)
C4 .058(3) .037(2) .037(2) -.0079(18) .0096(18) .0036(17)
C5 .069(2) .053(2) .074(3) -.0042(17) .028(2) .0005(18)
C6 .077(3) .077(3) .091(3) .006(2) .022(2) .015(2)
C7 .084(3) .106(4) .106(4) .008(3) .041(3) -.007(3)
C8 .062(3) .034(2) .049(2) -.0108(19) .014(2) .0022(18)
C9 .063(3) .034(2) .039(2) -.004(2) .015(2) .0018(17)
C10 .101(3) .044(2) .100(3) .003(2) .054(3) -.004(2)
C11 .162(6) .066(3) .100(4) .030(3) .029(4) .014(3)
C12 .069(3) .045(2) .040(2) -.008(2) .011(2) -.0013(18)
C13 .101(4) .091(3) .058(2) .021(3) .001(2) -.023(2)
C14 .075(4) .072(4) .080(4) .001(3) .008(3) -.010(3)
C15 .126(5) .137(6) .094(4) .046(4) .011(4) -.015(4)
C16 .061(3) .041(2) .040(2) -.0089(19) .0188(19) .0022(18)
C17 .064(2) .085(3) .059(2) .005(2) .0138(18) -.013(2)
C18 .071(3) .048(3) .058(3) -.006(2) .017(2) -.005(2)
C19 .071(3) .095(3) .086(3) .006(2) .014(2) -.033(3)
B1 .058(2) .0320(17) .0441(18) -.0035(15) .0139(16) -.0015(14)
B2 .0455(19) .0307(16) .0426(17) -.0032(13) .0161(14) .0030(13)
B3 .058(2) .0376(18) .0428(18) -.0022(16) .0089(16) .0102(14)
B4 .066(2) .045(2) .0433(19) -.0134(18) .0023(17) .0048(16)
B5 .0450(18) .0268(15) .0444(17) -.0003(13) .0117(14) -.0012(13)
B7 .053(2) .0347(17) .0497(19) .0060(15) .0124(16) .0105(15)
B8 .054(2) .057(2) .053(2) -.0060(18) -.0009(17) .0184(18)
B9 .059(2) .053(2) .055(2) -.0210(19) -.0053(18) .0120(18)
B10 .062(2) .0280(16) .0432(18) -.0081(15) .0047(16) -.0001(14)

loop_
_atom_type_symbol
_atom_type_description
_atom_type_scat_dispersion_real
_atom_type_scat_dispersion_imag
_atom_type_scat_source
Br Br -.2901 2.4595 'International Tables Vol C Tables 4.2.6.8 and 6.1.1.4'
Mn Mn .3368 .7283 'International Tables Vol C Tables 4.2.6.8 and 6.1.1.4'
O O .0106 .0060 'International Tables Vol C Tables 4.2.6.8 and 6.1.1.4'
N N .0061 .0033 'International Tables Vol C Tables 4.2.6.8 and 6.1.1.4'
C C .0033 .0016 'International Tables Vol C Tables 4.2.6.8 and 6.1.1.4'
B B .0013 .0007 'International Tables Vol C Tables 4.2.6.8 and 6.1.1.4'
H H .0000 .0000 'International Tables Vol C Tables 4.2.6.8 and 6.1.1.4'

loop_
_geom_angle_atom_site_label_1
_geom_angle_atom_site_label_2
_geom_angle_atom_site_label_3
_geom_angle
C2 Mn1 C3 88.47(15)
C2 Mn1 C1 93.30(16)
C3 Mn1 C1 92.13(14)
C2 Mn1 B7 139.58(15)
C3 Mn1 B7 82.98(15)
C1 Mn1 B7 126.32(15)
C2 Mn1 B2 97.18(14)
C3 Mn1 B2 103.43(13)
C1 Mn1 B2 161.40(14)
B7 Mn1 B2 47.69(13)
C2 Mn1 B5 87.14(14)
C3 Mn1 B5 149.36(13)
C1 Mn1 B5 118.38(13)
B7 Mn1 B5 80.89(13)
B2 Mn1 B5 47.30(12)
C161 N1 C8 153.7(6)
C161 N1 C4 68.4(5)
C8 N1 C4 112.7(3)
C161 N1 C121 118.6(7)
C8 N1 C121 71.3(5)
C4 N1 C121 157.3(5)
C161 N1 C16 49.7(5)
C8 N1 C16 109.7(3)
C4 N1 C16 108.5(3)
C121 N1 C16 89.8(5)
C161 N1 C41 112.8(8)
C8 N1 C41 83.9(6)
C4 N1 C41 52.3(6)
C121 N1 C41 108.1(8)
C16 N1 C41 160.6(6)
C161 N1 C12 94.1(5)
C8 N1 C12 109.8(3)
C4 N1 C12 107.0(3)
C121 N1 C12 52.8(5)
C16 N1 C12 109.1(3)
C41 N1 C12 77.6(6)
C161 N1 C81 107.9(8)
C8 N1 C81 46.5(6)
C4 N1 C81 92.8(6)
C121 N1 C81 104.3(8)
C16 N1 C81 78.0(6)
C41 N1 C81 103.9(8)
C12 N1 C81 154.7(6)
O1 C1 Mn1 178.6(3)
O2 C2 Mn1 176.1(3)
O3 C3 Mn1 178.7(3)
C5 C4 N1 116.7(3)
C6 C5 C4 113.2(4)
C7 C6 C5 114.8(4)
N1 C8 C9 115.0(4)
C10 C9 C8 112.8(4)
C11 C10 C9 114.1(5)
C13 C12 N1 120.8(4)
C12 C13 C14 115.1(5)
C15 C14 C13 122.0(6)
C17 C16 N1 121.0(3)
C16 C17 C18 116.4(4)
C19 C18 C17 120.6(5)
B5 B1 B10 69.7(2)
B5 B1 B3 108.9(3)
B10 B1 B3 107.4(3)
B5 B1 B2 61.21(19)
B10 B1 B2 117.4(3)
B3 B1 B2 60.0(2)
B5 B1 B4 119.6(3)
B10 B1 B4 60.5(2)
B3 B1 B4 60.9(2)
B2 B1 B4 115.2(3)
B3 B2 B1 59.8(2)
B3 B2 B5 106.5(2)
B1 B2 B5 58.30(18)
B3 B2 B7 58.7(2)
B1 B2 B7 106.1(2)
B5 B2 B7 107.5(2)
B3 B2 Mn1 118.8(2)
B1 B2 Mn1 118.68(19)
B5 B2 Mn1 66.68(15)
B7 B2 Mn1 66.06(15)
B8 B3 B7 71.1(2)
B8 B3 B1 108.0(3)
B7 B3 B1 108.7(2)
B8 B3 B2 119.9(3)
B7 B3 B2 61.4(2)
B1 B3 B2 60.3(2)
B8 B3 B4 60.0(2)
B7 B3 B4 118.7(3)
B1 B3 B4 60.0(2)
B2 B3 B4 114.7(2)
B9 B4 B8 61.2(2)
B9 B4 B10 61.3(2)
B8 B4 B10 105.6(3)
B9 B4 B1 110.6(3)
B8 B4 B1 105.8(3)
B10 B4 B1 58.9(2)
B9 B4 B3 109.3(3)
B8 B4 B3 58.2(2)
B10 B4 B3 104.7(2)
B1 B4 B3 59.1(2)
B1 B5 B2 60.49(19)
B1 B5 B10 55.53(18)
B2 B5 B10 105.6(2)
B1 B5 Br1 112.1(2)
B2 B5 Br1 125.9(2)
B10 B5 Br1 110.62(18)
B1 B5 Mn1 120.0(2)
B2 B5 Mn1 66.02(14)
B10 B5 Mn1 121.6(2)
Br1 B5 Mn1 120.32(16)
B3 B7 B2 59.9(2)
B3 B7 B8 54.2(2)
B2 B7 B8 105.0(2)
B3 B7 Mn1 120.1(2)
B2 B7 Mn1 66.25(16)
B8 B7 Mn1 124.4(2)
B3 B8 B4 61.8(2)
B3 B8 B9 109.6(3)
B4 B8 B9 57.8(2)
B3 B8 B7 54.7(2)
B4 B8 B7 106.9(3)
B9 B8 B7 115.4(3)
B4 B9 B8 61.0(2)
B4 B9 B10 61.2(2)
B8 B9 B10 105.3(3)
B1 B10 B4 60.6(2)
B1 B10 B9 108.8(3)
B4 B10 B9 57.4(2)
B1 B10 B5 54.78(18)
B4 B10 B5 107.3(2)
B9 B10 B5 118.6(3)
C91 C81 N1 113.7(14)

loop_
_geom_bond_atom_site_label_1
_geom_bond_atom_site_label_2
_geom_bond_site_symmetry_2
_geom_bond_distance
_geom_bond_publ_flag
Br1 B5 . 2.025(3) y
Mn1 C2 . 1.789(4) y
Mn1 C3 . 1.793(3) y
Mn1 C1 . 1.802(3) y
Mn1 B7 . 2.221(4) y
Mn1 B2 . 2.224(3) y
Mn1 B5 . 2.236(3) y
O1 C1 . 1.149(4) ?
O2 C2 . 1.152(4) ?
O3 C3 . 1.151(4) ?
N1 C161 . 1.433(13) ?
N1 C8 . 1.497(5) ?
N1 C4 . 1.502(5) ?
N1 C121 . 1.525(13) ?
N1 C16 . 1.536(5) ?
N1 C41 . 1.546(15) ?
N1 C12 . 1.547(5) ?
N1 C81 . 1.623(17) ?
C4 C5 . 1.502(6) ?
C5 C6 . 1.485(6) ?
C6 C7 . 1.481(7) ?
C8 C9 . 1.531(7) ?
C9 C10 . 1.514(6) ?
C10 C11 . 1.456(7) ?
C12 C13 . 1.408(7) ?
C13 C14 . 1.519(8) ?
C14 C15 . 1.363(8) ?
C16 C17 . 1.431(6) ?
C17 C18 . 1.484(6) ?
C18 C19 . 1.436(7) ?
B1 B5 . 1.737(5) y
B1 B10 . 1.753(5) y
B1 B3 . 1.768(5) y
B1 B2 . 1.777(5) y
B1 B4 . 1.785(6) y
B2 B3 . 1.771(5) y
B2 B5 . 1.789(4) y
B2 B7 . 1.797(5) y
B3 B8 . 1.736(6) y
B3 B7 . 1.748(5) y
B3 B4 . 1.801(5) y
B4 B9 . 1.713(6) y
B4 B8 . 1.769(7) y
B4 B10 . 1.782(5) y
B5 B10 . 1.994(5) y
B7 B8 . 2.027(6) y
B8 B9 . 1.773(5) y
B9 B10 . 1.784(6) y
C81 C91 . 1.51(3) ?

loop_
_geom_torsion_atom_site_label_1
_geom_torsion_atom_site_label_2
_geom_torsion_atom_site_label_3
_geom_torsion_atom_site_label_4
_geom_torsion
C2 Mn1 C1 O1 126(14)
C3 Mn1 C1 O1 -146(14)
B7 Mn1 C1 O1 -63(14)
B2 Mn1 C1 O1 1(15)
B5 Mn1 C1 O1 37(14)
C3 Mn1 C2 O2 32(5)
C1 Mn1 C2 O2 124(5)
B7 Mn1 C2 O2 -46(5)
B2 Mn1 C2 O2 -72(5)
B5 Mn1 C2 O2 -118(5)
C2 Mn1 C3 O3 -26(13)
C1 Mn1 C3 O3 -119(13)
B7 Mn1 C3 O3 115(13)
B2 Mn1 C3 O3 71(13)
B5 Mn1 C3 O3 56(13)
C161 N1 C4 C5 -156.6(6)
C8 N1 C4 C5 51.8(4)
C121 N1 C4 C5 -44.0(15)
C16 N1 C4 C5 173.5(3)
C41 N1 C4 C5 -10.2(8)
C12 N1 C4 C5 -68.9(4)
C81 N1 C4 C5 95.2(7)
N1 C4 C5 C6 -178.9(3)
C4 C5 C6 C7 -177.7(4)
C161 N1 C8 C9 -33.1(14)
C4 N1 C8 C9 53.8(4)
C121 N1 C8 C9 -150.2(6)
C16 N1 C8 C9 -67.3(5)
C41 N1 C8 C9 98.4(7)
C12 N1 C8 C9 172.9(3)
C81 N1 C8 C9 -17.3(8)
N1 C8 C9 C10 170.2(3)
C8 C9 C10 C11 -179.5(4)
C161 N1 C12 C13 -102.9(6)
C8 N1 C12 C13 65.9(5)
C4 N1 C12 C13 -171.5(4)
C121 N1 C12 C13 20.3(7)
C16 N1 C12 C13 -54.3(5)
C41 N1 C12 C13 144.7(7)
C81 N1 C12 C13 48.4(16)
N1 C12 C13 C14 -179.2(4)
C12 C13 C14 C15 -174.8(6)
C161 N1 C16 C17 27.1(7)
C8 N1 C16 C17 -172.0(4)
C4 N1 C16 C17 64.5(5)
C121 N1 C16 C17 -101.9(6)
C41 N1 C16 C17 56(2)
C12 N1 C16 C17 -51.7(5)
C81 N1 C16 C17 153.4(7)
N1 C16 C17 C18 -176.0(4)
C16 C17 C18 C19 -178.6(5)
B5 B1 B2 B3 138.2(3)
B10 B1 B2 B3 95.1(3)
B4 B1 B2 B3 26.8(2)
B10 B1 B2 B5 -43.1(3)
B3 B1 B2 B5 -138.2(3)
B4 B1 B2 B5 -111.4(3)
B5 B1 B2 B7 100.9(2)
B10 B1 B2 B7 57.8(3)
B3 B1 B2 B7 -37.3(2)
B4 B1 B2 B7 -10.5(3)
B5 B1 B2 Mn1 29.7(2)
B10 B1 B2 Mn1 -13.3(4)
B3 B1 B2 Mn1 -108.5(2)
B4 B1 B2 Mn1 -81.7(3)
C2 Mn1 B2 B3 -176.0(2)
C3 Mn1 B2 B3 93.9(2)
C1 Mn1 B2 B3 -52.2(5)
B7 Mn1 B2 B3 26.7(2)
B5 Mn1 B2 B3 -96.6(3)
C2 Mn1 B2 B1 -106.7(3)
C3 Mn1 B2 B1 163.1(2)
C1 Mn1 B2 B1 17.1(6)
B7 Mn1 B2 B1 95.9(3)
B5 Mn1 B2 B1 -27.4(2)
C2 Mn1 B2 B5 -79.36(18)
C3 Mn1 B2 B5 -169.50(18)
C1 Mn1 B2 B5 44.4(5)
B7 Mn1 B2 B5 123.3(2)
C2 Mn1 B2 B7 157.36(17)
C3 Mn1 B2 B7 67.22(19)
C1 Mn1 B2 B7 -78.8(5)
B5 Mn1 B2 B7 -123.3(2)
B5 B1 B3 B8 76.6(3)
B10 B1 B3 B8 2.7(3)
B2 B1 B3 B8 114.8(3)
B4 B1 B3 B8 -37.4(3)
B5 B1 B3 B7 1.1(3)
B10 B1 B3 B7 -72.8(3)
B2 B1 B3 B7 39.2(2)
B4 B1 B3 B7 -113.0(3)
B5 B1 B3 B2 -38.1(2)
B10 B1 B3 B2 -112.1(3)
B4 B1 B3 B2 -152.2(3)
B5 B1 B3 B4 114.0(3)
B10 B1 B3 B4 40.1(2)
B2 B1 B3 B4 152.2(3)
B1 B2 B3 B8 -94.6(3)
B5 B2 B3 B8 -58.4(4)
B7 B2 B3 B8 42.4(3)
Mn1 B2 B3 B8 13.6(4)
B1 B2 B3 B7 -137.0(2)
B5 B2 B3 B7 -100.7(2)
Mn1 B2 B3 B7 -28.7(2)
B5 B2 B3 B1 36.3(2)
B7 B2 B3 B1 137.0(2)
Mn1 B2 B3 B1 108.3(2)
B1 B2 B3 B4 -26.4(3)
B5 B2 B3 B4 9.9(4)
B7 B2 B3 B4 110.6(3)
Mn1 B2 B3 B4 81.9(3)
B5 B1 B4 B9 4.4(4)
B10 B1 B4 B9 -34.3(3)
B3 B1 B4 B9 100.7(3)
B2 B1 B4 B9 74.2(4)
B5 B1 B4 B8 -60.2(3)
B10 B1 B4 B8 -98.9(3)
B3 B1 B4 B8 36.1(2)
B2 B1 B4 B8 9.6(3)
B5 B1 B4 B10 38.7(3)
B3 B1 B4 B10 135.0(3)
B2 B1 B4 B10 108.5(3)
B5 B1 B4 B3 -96.4(3)
B10 B1 B4 B3 -135.0(3)
B2 B1 B4 B3 -26.5(2)
B8 B3 B4 B9 35.1(3)
B7 B3 B4 B9 -7.0(4)
B1 B3 B4 B9 -103.0(3)
B2 B3 B4 B9 -76.6(4)
B7 B3 B4 B8 -42.1(3)
B1 B3 B4 B8 -138.1(3)
B2 B3 B4 B8 -111.6(3)
B8 B3 B4 B10 99.4(3)
B7 B3 B4 B10 57.3(4)
B1 B3 B4 B10 -38.7(3)
B2 B3 B4 B10 -12.2(4)
B8 B3 B4 B1 138.1(3)
B7 B3 B4 B1 96.1(3)
B2 B3 B4 B1 26.5(3)
B10 B1 B5 B2 139.7(3)
B3 B1 B5 B2 37.6(2)
B4 B1 B5 B2 104.3(3)
B3 B1 B5 B10 -102.1(3)
B2 B1 B5 B10 -139.7(3)
B4 B1 B5 B10 -35.4(3)
B10 B1 B5 Br1 -100.5(2)
B3 B1 B5 Br1 157.4(2)
B2 B1 B5 Br1 119.8(2)
B4 B1 B5 Br1 -135.9(3)
B10 B1 B5 Mn1 109.7(2)
B3 B1 B5 Mn1 7.6(3)
B2 B1 B5 Mn1 -30.0(2)
B4 B1 B5 Mn1 74.3(3)
B3 B2 B5 B1 -36.9(2)
B7 B2 B5 B1 -98.5(3)
Mn1 B2 B5 B1 -151.7(2)
B3 B2 B5 B10 -3.3(3)
B1 B2 B5 B10 33.6(2)
B7 B2 B5 B10 -64.9(3)
Mn1 B2 B5 B10 -118.1(2)
B3 B2 B5 Br1 -134.1(2)
B1 B2 B5 Br1 -97.2(3)
B7 B2 B5 Br1 164.3(2)
Mn1 B2 B5 Br1 111.1(2)
B3 B2 B5 Mn1 114.8(2)
B1 B2 B5 Mn1 151.7(2)
B7 B2 B5 Mn1 53.22(19)
C2 Mn1 B5 B1 130.9(3)
C3 Mn1 B5 B1 48.8(4)
C1 Mn1 B5 B1 -136.9(2)
B7 Mn1 B5 B1 -10.3(2)
B2 Mn1 B5 B1 28.4(2)
C2 Mn1 B5 B2 102.49(18)
C3 Mn1 B5 B2 20.3(3)
C1 Mn1 B5 B2 -165.29(18)
B7 Mn1 B5 B2 -38.76(17)
C2 Mn1 B5 B10 -163.4(2)
C3 Mn1 B5 B10 114.5(3)
C1 Mn1 B5 B10 -71.2(3)
B7 Mn1 B5 B10 55.3(2)
B2 Mn1 B5 B10 94.1(3)
C2 Mn1 B5 Br1 -16.40(19)
C3 Mn1 B5 Br1 -98.5(3)
C1 Mn1 B5 Br1 75.8(2)
B7 Mn1 B5 Br1 -157.65(19)
B2 Mn1 B5 Br1 -118.9(2)
B8 B3 B7 B2 -141.9(2)
B1 B3 B7 B2 -38.7(2)
B4 B3 B7 B2 -104.1(3)
B1 B3 B7 B8 103.2(3)
B2 B3 B7 B8 141.9(2)
B4 B3 B7 B8 37.8(3)
B8 B3 B7 Mn1 -112.7(3)
B1 B3 B7 Mn1 -9.5(3)
B2 B3 B7 Mn1 29.2(2)
B4 B3 B7 Mn1 -74.9(4)
B1 B2 B7 B3 37.8(2)
B5 B2 B7 B3 99.0(2)
Mn1 B2 B7 B3 152.6(2)
B3 B2 B7 B8 -31.2(2)
B1 B2 B7 B8 6.6(3)
B5 B2 B7 B8 67.8(3)
Mn1 B2 B7 B8 121.4(2)
B3 B2 B7 Mn1 -152.6(2)
B1 B2 B7 Mn1 -114.7(2)
B5 B2 B7 Mn1 -53.58(19)
C2 Mn1 B7 B3 -63.5(3)
C3 Mn1 B7 B3 -142.8(3)
C1 Mn1 B7 B3 129.7(2)
B2 Mn1 B7 B3 -27.4(2)
B5 Mn1 B7 B3 11.0(2)
C2 Mn1 B7 B2 -36.1(3)
C3 Mn1 B7 B2 -115.38(18)
C1 Mn1 B7 B2 157.14(17)
B5 Mn1 B7 B2 38.48(16)
C2 Mn1 B7 B8 -128.5(3)
C3 Mn1 B7 B8 152.2(3)
C1 Mn1 B7 B8 64.7(3)
B2 Mn1 B7 B8 -92.4(3)
B5 Mn1 B7 B8 -53.9(3)
B7 B3 B8 B4 141.6(3)
B1 B3 B8 B4 37.4(2)
B2 B3 B8 B4 102.9(3)
B7 B3 B8 B9 107.8(3)
B1 B3 B8 B9 3.6(4)
B2 B3 B8 B9 69.1(4)
B4 B3 B8 B9 -33.8(3)
B1 B3 B8 B7 -104.2(3)
B2 B3 B8 B7 -38.7(3)
B4 B3 B8 B7 -141.6(3)
B9 B4 B8 B3 -141.7(3)
B10 B4 B8 B3 -97.9(3)
B1 B4 B8 B3 -36.5(2)
B10 B4 B8 B9 43.9(2)
B1 B4 B8 B9 105.2(3)
B3 B4 B8 B9 141.7(3)
B9 B4 B8 B7 -109.7(3)
B10 B4 B8 B7 -65.9(3)
B1 B4 B8 B7 -4.5(3)
B3 B4 B8 B7 32.0(2)
B2 B7 B8 B3 33.6(2)
Mn1 B7 B8 B3 104.8(3)
B3 B7 B8 B4 -34.9(2)
B2 B7 B8 B4 -1.3(3)
Mn1 B7 B8 B4 69.9(3)
B3 B7 B8 B9 -96.8(4)
B2 B7 B8 B9 -63.2(4)
Mn1 B7 B8 B9 8.0(4)
B10 B4 B9 B8 -130.5(3)
B1 B4 B9 B8 -97.2(3)
B3 B4 B9 B8 -33.9(3)
B8 B4 B9 B10 130.5(3)
B1 B4 B9 B10 33.3(3)
B3 B4 B9 B10 96.6(3)
B3 B8 B9 B4 35.4(3)
B7 B8 B9 B4 94.7(3)
B3 B8 B9 B10 -8.3(4)
B4 B8 B9 B10 -43.7(3)
B7 B8 B9 B10 51.0(4)
B5 B1 B10 B4 -144.6(3)
B3 B1 B10 B4 -40.3(3)
B2 B1 B10 B4 -105.0(3)
B5 B1 B10 B9 -112.3(3)
B3 B1 B10 B9 -8.0(3)
B2 B1 B10 B9 -72.6(4)
B4 B1 B10 B9 32.3(3)
B3 B1 B10 B5 104.3(3)
B2 B1 B10 B5 39.6(2)
B4 B1 B10 B5 144.6(3)
B9 B4 B10 B1 143.1(3)
B8 B4 B10 B1 99.3(3)
B3 B4 B10 B1 38.8(2)
B8 B4 B10 B9 -43.8(3)
B1 B4 B10 B9 -143.1(3)
B3 B4 B10 B9 -104.3(3)
B9 B4 B10 B5 113.4(3)
B8 B4 B10 B5 69.6(3)
B1 B4 B10 B5 -29.7(2)
B3 B4 B10 B5 9.1(3)
B4 B9 B10 B1 -33.6(3)
B8 B9 B10 B1 10.0(4)
B8 B9 B10 B4 43.6(3)
B4 B9 B10 B5 -93.1(3)
B8 B9 B10 B5 -49.5(4)
B2 B5 B10 B1 -35.7(2)
Br1 B5 B10 B1 103.3(2)
Mn1 B5 B10 B1 -106.8(3)
B1 B5 B10 B4 31.9(3)
B2 B5 B10 B4 -3.8(3)
Br1 B5 B10 B4 135.2(2)
Mn1 B5 B10 B4 -74.9(3)
B1 B5 B10 B9 93.7(3)
B2 B5 B10 B9 58.0(3)
Br1 B5 B10 B9 -163.0(2)
Mn1 B5 B10 B9 -13.1(4)
C161 N1 C81 C91 177.1(14)
C8 N1 C81 C91 4.4(11)
C4 N1 C81 C91 -114.7(14)
C121 N1 C81 C91 50.2(15)
C16 N1 C81 C91 136.9(14)
C41 N1 C81 C91 -62.9(15)
C12 N1 C81 C91 27(2)
